data_1556095
loop_
_publ_author_name
'Williams, P. Andrew'
'Hughes, Colan. E.'
'Buanz, Asma B. M.'
'Gaisford, Simon'
'Harris, Kenneth D. M.'

_publ_section_title
;
 Expanding the Solid-State Landscape of l-Phenylalanine: Discovery of
 Polymorphism and New Hydrate Phases, with Rationalization of
 Hydration/Dehydration Processes
;
_journal_issue 23
_journal_name_full 'The Journal of Physical Chemistry C'
_journal_page_first 12136
_journal_paper_doi 10.1021/jp401547f
_journal_volume 117
_journal_year 2013
_chemical_formula_sum 'C9 H11 N O2'
_chemical_formula_weight 165.19
_space_group_IT_number 4
_space_group_name_Hall 'P 2yb'
_space_group_name_H-M_alt 'P 1 21 1'
_symmetry_cell_setting monoclinic
_symmetry_space_group_name_H-M 'P 1 21 1'
_audit_creation_date 2013-05-09T16:42
_audit_creation_method 'from EXP file using GSAS2CIF'
_audit_update_record ' 2013-05-09T16:42  Initial CIF as created by GSAS2CIF'
_cell_angle_alpha 90.0
_cell_angle_beta 99.5976(26)
_cell_angle_gamma 90.0
_cell_formula_units_Z 4
_cell_length_a 12.063(11)
_cell_length_b 5.412(5)
_cell_length_c 13.676(13)
_cell_volume 880.3(14)
_computing_structure_refinement GSAS
_diffrn_ambient_temperature 295
_diffrn_radiation_polarisn_ratio 0.55
_diffrn_radiation_probe x-ray
_diffrn_radiation_wavelength 1.5406
_exptl_absorpt_correction_T_max 0.63231
_exptl_absorpt_correction_T_min 0.10491
_exptl_absorpt_process_details
;   GSAS Absorption/surface roughness correction: function number 3
 Surface roughness abs. correction (Suortti)
Terms =     0.74915E-01    0.30091    
Correction is refined.
;
_pd_block_id 2013-05-09T16:42|PHE||
_pd_calc_method 'Rietveld Refinement'
_pd_instr_location ' ?'
_pd_meas_2theta_range_inc 0.01607
_pd_meas_2theta_range_max 42.99218
_pd_meas_2theta_range_min 4.0
_pd_meas_number_of_points 2428
_pd_phase_name 'Phenylalanine new anhydrous'
_pd_proc_2theta_range_inc 0.01607
_pd_proc_2theta_range_max 42.99218
_pd_proc_2theta_range_min 4.0
_pd_proc_info_datetime 2013-05-09T16:42:22
_pd_proc_info_excluded_regions ' ?'
_pd_proc_ls_background_function
;   GSAS Background function number 1 with 36 terms.
 Shifted Chebyshev function of 1st kind
      1:    4478.25     2:   -6766.62     3:    5229.57     4:   -3102.45    
      5:    1908.45     6:   -1086.27     7:    490.189     8:    73.7999    
      9:   -364.788    10:    396.535    11:   -361.039    12:    323.508    
     13:   -290.759    14:    241.157    15:   -155.938    16:    86.3891    
     17:   -48.5966    18:   -8.57718    19:    60.8076    20:   -93.8141    
     21:    100.853    22:   -107.799    23:    116.147    24:   -101.971    
     25:    73.6972    26:   -25.2304    27:   -12.8909    28:    32.8513    
     29:   -44.0476    30:    62.3461    31:   -57.6506    32:    46.5975    
     33:   -36.5407    34:    22.6090    35:   -2.26816    36:   -20.3282    
;
_pd_proc_ls_peak_cutoff 0.00500
_pd_proc_ls_pref_orient_corr
;   March-Dollase
 AXIS  1 Ratio=   0.68556  h= 1.000  k= 0.000  l= 0.000
 Prefered orientation correction range: Min=   0.56764, Max=   3.10354
;
_pd_proc_ls_profile_function
;
 CW Profile function number 3 with  19 terms
 Pseudovoigt profile coefficients as parameterized in
 P. Thompson, D.E. Cox & J.B. Hastings (1987). J. Appl. Cryst.,20,79-83.
 Asymmetry correction of L.W. Finger, D.E. Cox & A. P. Jephcoat (1994).
 J. Appl. Cryst.,27,892-900.
 #1(GU)   =  872.537 #2(GV)   =  -41.796 #3(GW)   =    8.846
 #4(GP)   =    0.000 #5(LX)   =    4.110 #6(LY)   =   51.570
 #7(S/L)  =   0.0005 #8(H/L)  =   0.0005
 #9(trns) =    32.82 #10(shft)=  -6.2245
 #11(stec)=     0.00 #12(ptec)=     0.00 #13(sfec)=     0.00
 #14(L11) =   -0.390 #15(L22) =   -1.971 #16(L33) =   -0.288
 #17(L12) =    0.003 #18(L13) =   -0.041 #19(L23) =   -0.003
 Peak tails are ignored  where the intensity is below 0.0050 times the peak
   Aniso. broadening axis   0.0   0.0   1.0
;
_pd_proc_ls_prof_R_factor 0.0301
_pd_proc_ls_prof_wR_expected 0.0163
_pd_proc_ls_prof_wR_factor 0.0450
_pd_proc_number_of_points 2428
_pd_spec_mounting ' ?'
_refine_ls_goodness_of_fit_all 3.01
_refine_ls_matrix_type full
_refine_ls_number_parameters 160
_refine_ls_number_restraints 136
_refine_ls_R_Fsqd_factor 0.08015
_refine_ls_shift/su_max 0.03
_refine_ls_shift/su_mean 0.01
_reflns_d_resolution_high 2.171
_reflns_d_resolution_low 13.484
_reflns_limit_h_max 5
_reflns_limit_h_min 0
_reflns_limit_k_max 2
_reflns_limit_k_min 0
_reflns_limit_l_max 6
_reflns_limit_l_min -6
_reflns_number_total 120
_cod_data_source_file jp401547f_si_001.cif
_cod_data_source_block PHE_publ
_cod_original_cell_volume 880.3(24)
_cod_database_code 1556095
_gsas_exptl_extinct_corr_t_min 1.00000
_gsas_exptl_extinct_corr_t_max 1.00000

loop_
_symmetry_equiv_pos_site_id
_symmetry_equiv_pos_as_xyz
1 +x,+y,+z
2 -x,+y+1/2,-z

loop_
_atom_site_type_symbol
_atom_site_label
_atom_site_fract_x
_atom_site_fract_y
_atom_site_fract_z
_atom_site_occupancy
_atom_site_thermal_displace_type
_atom_site_U_iso_or_equiv
_atom_site_symmetry_multiplicity
O O1 -0.6130(6) 0.1690(15) -0.38532(13) 1.0 Uiso 0.087(6) 2
O O2 -0.4369(6) 0.1233(18) -0.39033(14) 1.0 Uiso 0.087(6) 2
C C3 -0.5182(5) 0.2601(12) -0.38481(7) 1.0 Uiso 0.087(6) 2
C C4 -0.5006(5) 0.5381(12) -0.37752(10) 1.0 Uiso 0.087(6) 2
H H5 -0.4490(7) 0.5880(16) -0.42214(28) 1.0 Uiso 0.105(7) 2
N N6 -0.6123(7) 0.6633(17) -0.4092(5) 1.0 Uiso 0.087(6) 2
H H7 -0.6713(14) 0.569(20) -0.384(11) 1.0 Uiso 0.105(7) 2
H H8 -0.609(7) 0.831(11) -0.382(10) 1.0 Uiso 0.105(7) 2
H H9 -0.629(7) 0.671(28) -0.4817(6) 1.0 Uiso 0.105(7) 2
C C10 -0.4503(5) 0.6111(14) -0.27103(20) 1.0 Uiso 0.087(6) 2
H H11 -0.3795(4) 0.5217(24) -0.25122(34) 1.0 Uiso 0.105(7) 2
H H12 -0.4349(10) 0.7890(16) -0.2689(5) 1.0 Uiso 0.105(7) 2
C C13 -0.5286(4) 0.5519(10) -0.19855(19) 1.0 Uiso 0.087(6) 2
C C14 -0.6127(5) 0.7162(10) -0.18332(33) 1.0 Uiso 0.087(6) 2
C C15 -0.6840(4) 0.6619(15) -0.1171(4) 1.0 Uiso 0.087(6) 2
C C16 -0.6732(5) 0.4416(17) -0.06431(34) 1.0 Uiso 0.087(6) 2
C C17 -0.5909(6) 0.2749(12) -0.07755(32) 1.0 Uiso 0.087(6) 2
C C18 -0.5182(4) 0.3266(12) -0.14399(35) 1.0 Uiso 0.087(6) 2
H H19 -0.6240(8) 0.8694(10) -0.2219(5) 1.0 Uiso 0.105(7) 2
H H20 -0.7399(4) 0.7835(21) -0.1041(7) 1.0 Uiso 0.105(7) 2
H H21 -0.7152(7) 0.4165(23) -0.0097(4) 1.0 Uiso 0.105(7) 2
H H22 -0.5748(9) 0.1338(12) -0.0325(4) 1.0 Uiso 0.105(7) 2
H H23 -0.4565(5) 0.2129(16) -0.1501(6) 1.0 Uiso 0.105(7) 2
O O24 -0.8261(7) 0.5891(14) -0.38431(19) 1.0 Uiso 0.087(6) 2
O O25 -1.0063(6) 0.6426(15) -0.39248(16) 1.0 Uiso 0.087(6) 2
C C26 -0.9230(5) 0.5022(8) -0.38181(10) 1.0 Uiso 0.087(6) 2
C C27 -0.93804(32) 0.2270(8) -0.36585(11) 1.0 Uiso 0.087(6) 2
H H28 -1.0159(4) 0.1798(11) -0.3916(4) 1.0 Uiso 0.105(7) 2
N N29 -0.8600(5) 0.0880(17) -0.4205(5) 1.0 Uiso 0.087(6) 2
H H30 -0.7837(8) 0.155(7) -0.4027(35) 1.0 Uiso 0.105(7) 2
H H31 -0.8600(34) -0.0873(28) -0.403(4) 1.0 Uiso 0.105(7) 2
H H32 -0.8851(26) 0.106(9) -0.4921(4) 1.0 Uiso 0.105(7) 2
C C33 -0.9099(5) 0.1608(10) -0.25567(21) 1.0 Uiso 0.087(6) 2
H H34 -0.8969(9) -0.0176(12) -0.2488(6) 1.0 Uiso 0.105(7) 2
H H35 -0.8417(5) 0.2491(20) -0.22569(24) 1.0 Uiso 0.105(7) 2
C C36 -1.0057(4) 0.2324(9) -0.20306(20) 1.0 Uiso 0.087(6) 2
C C37 -1.1007(5) 0.0836(10) -0.21167(30) 1.0 Uiso 0.087(6) 2
C C38 -1.1884(4) 0.1483(15) -0.1637(4) 1.0 Uiso 0.087(6) 2
C C39 -1.1816(6) 0.3621(16) -0.1070(4) 1.0 Uiso 0.087(6) 2
C C40 -1.0871(7) 0.5103(12) -0.09837(29) 1.0 Uiso 0.087(6) 2
C C41 -0.9992(5) 0.4467(11) -0.14605(30) 1.0 Uiso 0.087(6) 2
H H42 -1.1067(8) -0.0635(10) -0.25406(34) 1.0 Uiso 0.105(7) 2
H H43 -1.2535(5) 0.0384(21) -0.1665(6) 1.0 Uiso 0.105(7) 2
H H44 -1.2376(8) 0.3947(22) -0.0643(5) 1.0 Uiso 0.105(7) 2
H H45 -1.0768(10) 0.6455(12) -0.05002(32) 1.0 Uiso 0.105(7) 2
H H46 -0.9305(6) 0.5466(16) -0.1365(5) 1.0 Uiso 0.105(7) 2

loop_
_atom_type_symbol
_atom_type_number_in_cell
_atom_type_scat_dispersion_real
_atom_type_scat_dispersion_imag
_atom_type_scat_Cromer_Mann_a1
_atom_type_scat_Cromer_Mann_a2
_atom_type_scat_Cromer_Mann_a3
_atom_type_scat_Cromer_Mann_a4
_atom_type_scat_Cromer_Mann_b1
_atom_type_scat_Cromer_Mann_b2
_atom_type_scat_Cromer_Mann_b3
_atom_type_scat_Cromer_Mann_b4
_atom_type_scat_Cromer_Mann_c
_atom_type_scat_source
O 8.0 0.000 0.000 3.04850 13.2771 2.28680 5.70110 1.54630 0.32390 0.86700 32.9089 0.25080 International_Tables_Vol_C
C 36.0 0.000 0.000 2.31000 20.8439 1.02000 10.2075 1.58860 0.56870 0.86500 51.6512 0.21560 International_Tables_Vol_C
H 44.0 0.000 0.000 0.49300 10.5109 0.32291 26.1257 0.14019 3.14236 0.04081 57.7997 0.00304 International_Tables_Vol_C
N 4.0 0.000 0.000 12.2126 0.00570 3.13220 9.89330 2.01250 28.9975 1.16630 0.58260 -11.529 International_Tables_Vol_C
